data_2103983
loop_
_publ_author_name
'Darlington, C. N. W.'
'Hriljac, J. A.'
'Knight, K. S.'

_publ_section_title
;
 Structures of Na~0.74~WO~3~
;
_journal_issue 5
_journal_name_full 'Acta Crystallographica Section B'
_journal_page_first 584
_journal_page_last 587
_journal_paper_doi 10.1107/S0108768103015738
_journal_volume 59
_journal_year 2003
_chemical_formula_sum 'Na0.74 O3 W'
_chemical_formula_weight 248.86
_chemical_name_systematic ' ?'
_space_group_IT_number 127
_symmetry_cell_setting tetragonal
_symmetry_space_group_name_Hall '-P 4 2ab'
_symmetry_space_group_name_H-M 'P 4/m b m'
_cell_angle_alpha 90.0
_cell_angle_beta 90.0
_cell_angle_gamma 90.0
_cell_formula_units_Z 2
_cell_length_a 5.44556(2)
_cell_length_b 5.445564
_cell_length_c 3.85598(3)
_cell_volume 114.3458(10)
_cod_data_source_file ws0005.cif
_cod_data_source_block G24746_phase_1
_cod_depositor_comments
;
The following automatic conversions were performed:
'_geom_bond_publ_flag' value 'N' changed to 'n' according to
'/home/saulius/struct/CIF-dictionaries/cif_core.dic' dictionary named
'cif_core.dic' version 2.4.1 from 2010-06-29 (52
times).

'_geom_angle_publ_flag' value 'N' changed to 'n' according to
'/home/saulius/struct/CIF-dictionaries/cif_core.dic' dictionary named
'cif_core.dic' version 2.4.1 from 2010-06-29 (64 times).

Automatic conversion script
Id: cif_fix_enum 1527 2010-12-29 10:47:43Z saulius 

The following automatic conversions were performed:

'_geom_bond_publ_flag' value 'N' changed to 'n' according to
/home/saulius/struct/CIF-dictionaries/cif_core.dic dictionary named
'cif_core.dic' version 2.4.1 from 2010-06-29 (52
times).

'_geom_angle_publ_flag' value 'N' changed to 'n' according
to /home/saulius/struct/CIF-dictionaries/cif_core.dic dictionary
named 'cif_core.dic' version 2.4.1 from 2010-06-29 (64 times).

Automatic conversion script
Id: cif_fix_values 1715 2011-07-08 13:25:40Z adriana 
;
_cod_original_cell_volume 114.34599
_cod_database_code 2103983

loop_
_symmetry_equiv_pos_site_id
_symmetry_equiv_pos_as_xyz
1 +x,+y,+z
2 -y,+x,+z
3 -x,-y,+z
4 +y,-x,+z
5 -x+1/2,+y+1/2,+z
6 -y+1/2,-x+1/2,+z
7 +x+1/2,-y+1/2,+z
8 +y+1/2,+x+1/2,+z
-1 -x,-y,-z
-2 +y,-x,-z
-3 +x,+y,-z
-4 -y,+x,-z
-5 +x+1/2,-y+1/2,-z
-6 +y+1/2,+x+1/2,-z
-7 -x+1/2,+y+1/2,-z
-8 -y+1/2,-x+1/2,-z

loop_
_atom_site_aniso_label
_atom_site_aniso_U_11
_atom_site_aniso_U_22
_atom_site_aniso_U_33
_atom_site_aniso_U_12
_atom_site_aniso_U_13
_atom_site_aniso_U_23
O1 0.0150(10) 0.0150(10) 0.0065(13) 0.0 0.0 0.0
O2 0.0126(6) 0.0126(6) 0.0168(9) 0.0039(7) 0.0 0.0

loop_
_atom_site_label
_atom_site_fract_x
_atom_site_fract_y
_atom_site_fract_z
_atom_site_U_iso_or_equiv
_atom_site_thermal_displace_type
_atom_site_occupancy
_atom_site_type_symbol
Na 0.0 0.5 0.5 0.0227(6) Uiso 0.74 NA
W 0.0 0.0 0.0 0.0085(3) Uiso 1.0 W
O1 0.0 0.0 0.5 0.0122 Uani 1.0 O
O2 0.23390(14) 0.73390(14) 0.0 0.01401 Uani 1.0 O

loop_
_atom_type_symbol
NA
W
O

loop_
_geom_angle_atom_site_label_1
_geom_angle_atom_site_label_2
_geom_angle_atom_site_label_3
_geom_angle_site_symmetry_1
_geom_angle_site_symmetry_3
_geom_angle
_geom_angle_publ_flag
O1 Na O1 1_555 1_565 180.0 n
O1 Na O1 1_555 5_455 90.0 n
O1 Na O1 1_555 5_555 90.0 n
O1 Na O2 1_555 1_555 118.865(10) n
O1 Na O2 1_555 1_556 118.865(10) n
O1 Na O2 1_555 3_565 61.136(10) n
O1 Na O2 1_555 3_566 61.136(10) n
O1 Na O1 1_565 5_455 90.0 n
O1 Na O1 1_565 5_555 90.0 n
O1 Na O2 1_565 1_555 61.136(10) n
O1 Na O2 1_565 1_556 61.136(10) n
O1 Na O2 1_565 3_565 118.865(10) n
O1 Na O2 1_565 3_566 118.865(10) n
O1 Na O1 5_455 5_555 180.0 n
O1 Na O2 5_455 1_555 118.865(10) n
O1 Na O2 5_455 1_556 118.865(10) n
O1 Na O2 5_455 3_565 61.136(10) n
O1 Na O2 5_455 3_566 61.136(10) n
O1 Na O2 5_555 1_555 61.136(10) n
O1 Na O2 5_555 1_556 61.136(10) n
O1 Na O2 5_555 3_565 118.865(10) n
O1 Na O2 5_555 3_566 118.865(10) n
O2 Na O2 1_555 1_556 93.89(3) n
O2 Na O2 1_555 3_565 86.11(3) n
O2 Na O2 1_555 3_566 180.0 n
O2 Na O2 1_556 3_565 179.9657 n
O2 Na O2 1_556 3_566 86.11(3) n
O2 Na O2 3_565 3_566 93.89(3) n
O1 W O1 1_554 1_555 180.0 n
O1 W O2 1_554 1_545 90.0 n
O1 W O2 1_554 2_655 90.0 n
O1 W O2 1_554 3_565 90.0 n
O1 W O2 1_554 4_455 90.0 n
O1 W O2 1_555 1_545 90.0 n
O1 W O2 1_555 2_655 90.0 n
O1 W O2 1_555 3_565 90.0 n
O1 W O2 1_555 4_455 90.0 n
O2 W O2 1_545 2_655 90.0 n
O2 W O2 1_545 3_565 180.0 n
O2 W O2 1_545 4_455 90.0 n
O2 W O2 2_655 3_565 90.0 n
O2 W O2 2_655 4_455 180.0 n
O2 W O2 3_565 4_455 90.0 n
Na O1 Na 1_545 1_555 180.0 n
Na O1 Na 1_545 2_555 90.0 n
Na O1 Na 1_545 2_655 90.0 n
Na O1 W 1_545 1_555 90.0 n
Na O1 W 1_545 1_556 90.0 n
Na O1 Na 1_555 2_555 90.0 n
Na O1 Na 1_555 2_655 90.0 n
Na O1 W 1_555 1_555 90.0 n
Na O1 W 1_555 1_556 90.0 n
Na O1 Na 2_555 2_655 180.0 n
Na O1 W 2_555 1_555 90.0 n
Na O1 W 2_555 1_556 90.0 n
Na O1 W 2_655 1_555 90.0 n
Na O1 W 2_655 1_556 90.0 n
W O1 W 1_555 1_556 180.0 n
Na O2 Na 1_554 1_555 93.89(3) n
Na O2 W 1_554 1_565 92.51(2) n
Na O2 W 1_554 5_555 92.51(2) n
Na O2 W 1_555 1_565 92.51(2) n
Na O2 W 1_555 5_555 92.51(2) n
W O2 W 1_565 5_555 172.63(6) n

loop_
_geom_bond_atom_site_label_1
_geom_bond_atom_site_label_2
_geom_bond_site_symmetry_2
_geom_bond_distance
_geom_bond_publ_flag
Na Na 1_554 3.85598(3) n
Na Na 1_556 3.85598(3) n
Na Na 2_555 3.850590(10) n
Na Na 2_565 3.850590(10) n
Na Na 2_655 3.850590(10) n
Na Na 2_665 3.850590(10) n
Na W 1_555 3.336270(10) n
Na W 1_556 3.336270(10) n
Na W 1_565 3.336270(10) n
Na W 1_566 3.336270(10) n
Na W 5_455 3.336270(10) n
Na W 5_456 3.336270(10) n
Na W 5_555 3.336270(10) n
Na W 5_556 3.336270(10) n
Na O1 1_555 2.722780(10) n
Na O1 1_565 2.722780(10) n
Na O1 5_455 2.722780(10) n
Na O1 5_555 2.722780(10) n
Na O2 1_555 2.6386(7) n
Na O2 1_556 2.6386(7) n
Na O2 2_655 2.8136(8) n
Na O2 2_656 2.8136(8) n
Na O2 3_565 2.6386(7) n
Na O2 3_566 2.6386(7) n
Na O2 4_465 2.8136(8) n
Na O2 4_466 2.8136(8) n
W Na 1_544 3.336270(10) n
W Na 1_545 3.336270(10) n
W Na 1_554 3.336270(10) n
W Na 1_555 3.336270(10) n
W Na 2_554 3.336270(10) n
W Na 2_555 3.336270(10) n
W Na 2_654 3.336270(10) n
W Na 2_655 3.336270(10) n
W O1 1_554 1.927990(10) n
W O1 1_555 1.927990(10) n
W O2 1_545 1.92928(7) n
W O2 2_655 1.92928(7) n
W O2 3_565 1.92928(7) n
W O2 4_455 1.92928(7) n
O1 Na 1_545 2.722780(10) n
O1 Na 1_555 2.722780(10) n
O1 Na 2_555 2.722780(10) n
O1 Na 2_655 2.722780(10) n
O1 W 1_555 1.927990(10) n
O1 W 1_556 1.927990(10) n
O2 Na 1_554 2.6386(7) n
O2 Na 1_555 2.6386(7) n
O2 Na 2_664 2.8136(8) n
O2 Na 2_665 2.8136(8) n
O2 W 1_565 1.92928(7) n
O2 W 5_555 1.92928(7) n
